data_7719497
loop_
_publ_author_name
'Sharma, Mitu'
'Sharma, Mukesh'
'Sultana, Sazida Yasmin'
'Palaniandavar, Mallayan'
'Islam, Nashreen S.'

_publ_section_title
;
 Mixed ligand Cu(II) complexes as new precursors for the synthesis of CuO
 nanomaterials: development of homogeneous and heterogeneous catalysts for
 styrene epoxidation and phenol hydroxylation under mild conditions.
;
_journal_issue 41
_journal_name_full 'Dalton transactions (Cambridge, England : 2003)'
_journal_page_first 15561
_journal_page_last 15580
_journal_paper_doi 10.1039/d5dt01420d
_journal_volume 54
_journal_year 2025
_chemical_formula_sum 'C17 H16 Cu N4 O5'
_chemical_formula_weight 419.88
_chemical_name_systematic '[Cu(def)(bpy)(NO3)]'
_space_group_crystal_system monoclinic
_space_group_IT_number 14
_space_group_name_Hall '-P 2ybc'
_space_group_name_H-M_alt 'P 1 21/c 1'
_atom_sites_solution_hydrogens geom
_audit_block_doi 10.5517/ccdc.csd.cc213jyn
_audit_creation_method SHELXL-2014
_audit_update_record
;
2019-11-28 deposited with the CCDC.	2025-09-16 downloaded from the CCDC.
;
_cell_angle_alpha 90
_cell_angle_beta 92.032(6)
_cell_angle_gamma 90
_cell_formula_units_Z 4
_cell_length_a 7.9387(7)
_cell_length_b 14.0075(12)
_cell_length_c 15.4600(13)
_cell_measurement_reflns_used 1720
_cell_measurement_temperature 296(2)
_cell_measurement_theta_max 20.78
_cell_measurement_theta_min 2.57
_cell_volume 1718.1(3)
_computing_cell_refinement 'Bruker SAINT'
_computing_data_collection 'Bruker APEX2'
_computing_data_reduction 'Bruker SAINT'
_computing_molecular_graphics 'Bruker SHELXTL'
_computing_publication_material 'Bruker SHELXTL'
_computing_structure_refinement 'SHELXL-2014 (Sheldrick 2014)'
_computing_structure_solution 'SHELXS-97 (Sheldrick 2008)'
_diffrn_ambient_temperature 296(2)
_diffrn_measured_fraction_theta_full 0.972
_diffrn_measured_fraction_theta_max 1.000
_diffrn_measurement_device_type 'Bruker APEX-II CCD'
_diffrn_measurement_method '\f and \w scans'
_diffrn_radiation_type MoK\a
_diffrn_radiation_wavelength 0.71073
_diffrn_reflns_av_R_equivalents 0.1319
_diffrn_reflns_av_unetI/netI 0.0776
_diffrn_reflns_Laue_measured_fraction_full 0.972
_diffrn_reflns_Laue_measured_fraction_max 1.000
_diffrn_reflns_limit_h_max 9
_diffrn_reflns_limit_h_min -9
_diffrn_reflns_limit_k_max 16
_diffrn_reflns_limit_k_min -16
_diffrn_reflns_limit_l_max 18
_diffrn_reflns_limit_l_min -18
_diffrn_reflns_number 29410
_diffrn_reflns_point_group_measured_fraction_full 0.972
_diffrn_reflns_point_group_measured_fraction_max 1.000
_diffrn_reflns_theta_full 25.242
_diffrn_reflns_theta_max 25.000
_diffrn_reflns_theta_min 1.962
_diffrn_source 'fine-focus sealed tube'
_exptl_absorpt_coefficient_mu 1.310
_exptl_absorpt_correction_T_max 0.790
_exptl_absorpt_correction_T_min 0.682
_exptl_absorpt_correction_type multi-scan
_exptl_absorpt_process_details SADABS
_exptl_crystal_colour BLUE
_exptl_crystal_density_diffrn 1.623
_exptl_crystal_density_method 'NOT MEASURED'
_exptl_crystal_description BLOCK
_exptl_crystal_F_000 860
_exptl_crystal_recrystallization_method 'Re-crystallisation from solvent'
_exptl_crystal_size_max 0.320
_exptl_crystal_size_mid 0.250
_exptl_crystal_size_min 0.180
_refine_diff_density_max 0.575
_refine_diff_density_min -0.543
_refine_diff_density_rms 0.080
_refine_ls_extinction_method none
_refine_ls_goodness_of_fit_ref 1.009
_refine_ls_hydrogen_treatment constr
_refine_ls_matrix_type full
_refine_ls_number_parameters 246
_refine_ls_number_reflns 3028
_refine_ls_number_restraints 0
_refine_ls_restrained_S_all 1.009
_refine_ls_R_factor_all 0.0955
_refine_ls_R_factor_gt 0.0511
_refine_ls_shift/su_max 0.000
_refine_ls_shift/su_mean 0.000
_refine_ls_structure_factor_coef Fsqd
_refine_ls_weighting_details 'w=1/[\s^2^(Fo^2^)+(0.0376P)^2^+3.2212P] where P=(Fo^2^+2Fc^2^)/3'
_refine_ls_weighting_scheme calc
_refine_ls_wR_factor_gt 0.1071
_refine_ls_wR_factor_ref 0.1312
_reflns_Friedel_coverage 0.000
_reflns_number_gt 1998
_reflns_number_total 3028
_reflns_threshold_expression 'I > 2\s(I)'
_cod_data_source_file d5dt01420d2.cif
_cod_data_source_block NSI_Cu_DEF_BPY_2_0m
_cod_depositor_comments
;
The following automatic conversions were performed:

data item '_exptl_absorpt_correction_type' value 'MULTI-SCAN' was
changed to 'multi-scan' in accordance with the
/home/data/users/saulius/crontab/automatic-downloads/rss-feeds/RSC/lib/dictionaries/cif_core.dic
dictionary named 'cif_core.dic' version 2.4.2 last updated on
2011-04-26.

Automatic conversion script
Id: cif_fix_values 8170 2020-07-09 18:12:32Z antanas 

 Adding full bibliography for 7719497--7719498.cif.
;
_cod_original_sg_symbol_H-M 'P 21/c'
_cod_database_code 7719497
_shelx_space_group_comment
;
The symmetry employed for this shelxl refinement is uniquely defined
by the following loop, which should always be used as a source of
symmetry information in preference to the above space-group names.
They are only intended as comments.
;
_shelx_estimated_absorpt_t_min 0.679
_shelx_estimated_absorpt_t_max 0.798
_shelxl_version_number 2014-3

loop_
_space_group_symop_operation_xyz
'x, y, z'
'-x, y+1/2, -z+1/2'
'-x, -y, -z'
'x, -y-1/2, z-1/2'

loop_
_atom_site_label
_atom_site_type_symbol
_atom_site_fract_x
_atom_site_fract_y
_atom_site_fract_z
_atom_site_U_iso_or_equiv
_atom_site_adp_type
_atom_site_occupancy
_atom_site_site_symmetry_order
_atom_site_calc_flag
_atom_site_refinement_flags_posn
_atom_site_refinement_flags_adp
_atom_site_refinement_flags_occupancy
_atom_site_disorder_assembly
_atom_site_disorder_group
O4 O 0.4207(6) 0.6140(4) 0.2212(3) 0.0912(15) Uani 1 1 d . . . . .
N4 N 0.3192(7) 0.5870(3) 0.2753(4) 0.0557(13) Uani 1 1 d . . . . .
Cu Cu 0.03609(7) 0.54924(4) 0.11207(4) 0.0395(2) Uani 1 1 d . . . . .
O1 O -0.1329(4) 0.6467(2) 0.1113(2) 0.0431(9) Uani 1 1 d . . . . .
O2 O 0.1483(4) 0.6261(2) 0.0275(2) 0.0456(9) Uani 1 1 d . . . . .
O3 O 0.1686(5) 0.5863(3) 0.2565(3) 0.0788(14) Uani 1 1 d . . . . .
O5 O 0.3762(6) 0.5681(4) 0.3485(3) 0.0946(16) Uani 1 1 d . . . . .
N1 N -0.0901(5) 0.4610(3) 0.1853(2) 0.0383(10) Uani 1 1 d . . . . .
N2 N 0.1947(5) 0.4405(3) 0.1112(3) 0.0398(10) Uani 1 1 d . . . . .
N3 N -0.1383(5) 0.8640(3) -0.0153(2) 0.0413(10) Uani 1 1 d . . . . .
C1 C 0.0627(6) 0.7036(4) 0.0125(3) 0.0382(12) Uani 1 1 d . . . . .
C2 C 0.1099(7) 0.7772(4) -0.0434(3) 0.0446(13) Uani 1 1 d . . . . .
H1 H 0.2112 0.7733 -0.0716 0.053 Uiso 1 1 calc R U . . .
C3 C 0.0077(7) 0.8539(4) -0.0562(3) 0.0460(13) Uani 1 1 d . . . . .
H2 H 0.0396 0.9012 -0.0946 0.055 Uiso 1 1 calc R U . . .
C4 C -0.1897(6) 0.7959(4) 0.0421(3) 0.0393(12) Uani 1 1 d . . . . .
C5 C -0.0908(6) 0.7157(3) 0.0564(3) 0.0363(12) Uani 1 1 d . . . . .
C6 C -0.3523(7) 0.8096(4) 0.0863(3) 0.0563(15) Uani 1 1 d . . . . .
H6 H -0.3400 0.8600 0.1281 0.085 Uiso 1 1 calc R U . . .
H7 H -0.3820 0.7515 0.1150 0.085 Uiso 1 1 calc R U . . .
H8 H -0.4393 0.8260 0.0442 0.085 Uiso 1 1 calc R U . . .
C7 C -0.2451(8) 0.9489(4) -0.0339(4) 0.0617(16) Uani 1 1 d . . . . .
H3 H -0.1840 0.9936 -0.0679 0.093 Uiso 1 1 calc R U . . .
H4 H -0.2745 0.9784 0.0196 0.093 Uiso 1 1 calc R U . . .
H5 H -0.3458 0.9297 -0.0654 0.093 Uiso 1 1 calc R U . . .
C8 C -0.2410(6) 0.4780(4) 0.2187(3) 0.0432(13) Uani 1 1 d . . . . .
H9 H -0.2970 0.5345 0.2044 0.052 Uiso 1 1 calc R U . . .
C9 C -0.3152(7) 0.4142(4) 0.2736(3) 0.0492(14) Uani 1 1 d . . . . .
H10 H -0.4193 0.4278 0.2964 0.059 Uiso 1 1 calc R U . . .
C10 C -0.2334(7) 0.3300(4) 0.2942(3) 0.0525(15) Uani 1 1 d . . . . .
H11 H -0.2826 0.2859 0.3305 0.063 Uiso 1 1 calc R U . . .
C11 C -0.0780(7) 0.3115(4) 0.2607(3) 0.0476(14) Uani 1 1 d . . . . .
H12 H -0.0208 0.2553 0.2746 0.057 Uiso 1 1 calc R U . . .
C12 C -0.0084(6) 0.3782(3) 0.2056(3) 0.0377(12) Uani 1 1 d . . . . .
C13 C 0.1566(6) 0.3672(3) 0.1647(3) 0.0375(12) Uani 1 1 d . . . . .
C14 C 0.2643(7) 0.2904(4) 0.1769(3) 0.0473(14) Uani 1 1 d . . . . .
H13 H 0.2374 0.2412 0.2143 0.057 Uiso 1 1 calc R U . . .
C15 C 0.4122(7) 0.2878(4) 0.1328(4) 0.0551(15) Uani 1 1 d . . . . .
H14 H 0.4855 0.2364 0.1401 0.066 Uiso 1 1 calc R U . . .
C16 C 0.4512(7) 0.3611(4) 0.0779(4) 0.0554(15) Uani 1 1 d . . . . .
H15 H 0.5500 0.3598 0.0474 0.066 Uiso 1 1 calc R U . . .
C17 C 0.3403(7) 0.4366(4) 0.0692(3) 0.0475(13) Uani 1 1 d . . . . .
H16 H 0.3672 0.4869 0.0329 0.057 Uiso 1 1 calc R U . . .

loop_
_atom_site_aniso_label
_atom_site_aniso_U_11
_atom_site_aniso_U_22
_atom_site_aniso_U_33
_atom_site_aniso_U_23
_atom_site_aniso_U_13
_atom_site_aniso_U_12
O4 0.079(3) 0.092(4) 0.103(4) 0.006(3) 0.027(3) 0.001(3)
N4 0.050(3) 0.053(3) 0.064(3) -0.014(3) 0.001(3) 0.009(3)
Cu 0.0371(4) 0.0389(4) 0.0428(4) 0.0052(3) 0.0038(3) 0.0052(3)
O1 0.041(2) 0.044(2) 0.0445(19) 0.0121(17) 0.0083(16) 0.0073(17)
O2 0.036(2) 0.048(2) 0.054(2) 0.0090(17) 0.0101(17) 0.0112(18)
O3 0.049(3) 0.103(4) 0.083(3) -0.041(3) -0.012(2) 0.005(3)
O5 0.094(4) 0.115(4) 0.074(3) 0.008(3) -0.016(3) 0.021(3)
N1 0.037(2) 0.042(3) 0.036(2) -0.0037(19) -0.0015(18) -0.001(2)
N2 0.038(2) 0.038(2) 0.043(2) 0.002(2) 0.0023(19) 0.003(2)
N3 0.048(3) 0.036(2) 0.039(2) 0.001(2) -0.004(2) 0.002(2)
C1 0.035(3) 0.044(3) 0.035(3) 0.002(2) 0.000(2) 0.000(2)
C2 0.042(3) 0.044(3) 0.048(3) 0.006(3) 0.003(2) -0.004(3)
C3 0.052(4) 0.047(3) 0.039(3) 0.008(2) -0.002(3) -0.013(3)
C4 0.040(3) 0.044(3) 0.033(3) 0.000(2) 0.000(2) 0.002(2)
C5 0.036(3) 0.038(3) 0.035(3) 0.003(2) -0.001(2) 0.000(2)
C6 0.058(4) 0.061(4) 0.051(3) 0.003(3) 0.008(3) 0.021(3)
C7 0.075(4) 0.046(3) 0.063(4) 0.009(3) -0.010(3) 0.011(3)
C8 0.037(3) 0.046(3) 0.047(3) -0.002(2) 0.000(2) -0.003(2)
C9 0.042(3) 0.059(4) 0.047(3) -0.001(3) 0.010(3) -0.013(3)
C10 0.061(4) 0.054(4) 0.043(3) 0.007(3) 0.007(3) -0.017(3)
C11 0.064(4) 0.038(3) 0.040(3) 0.003(2) 0.000(3) -0.003(3)
C12 0.046(3) 0.038(3) 0.029(2) -0.003(2) -0.005(2) 0.000(2)
C13 0.040(3) 0.036(3) 0.036(3) -0.006(2) -0.008(2) 0.001(2)
C14 0.052(4) 0.036(3) 0.053(3) -0.001(2) -0.013(3) 0.005(3)
C15 0.050(4) 0.052(4) 0.062(4) -0.005(3) -0.011(3) 0.015(3)
C16 0.039(3) 0.053(4) 0.074(4) -0.005(3) -0.001(3) 0.005(3)
C17 0.044(3) 0.044(3) 0.055(3) 0.004(3) 0.007(3) 0.001(3)

loop_
_atom_type_symbol
_atom_type_description
_atom_type_scat_dispersion_real
_atom_type_scat_dispersion_imag
_atom_type_scat_source
C C 0.0033 0.0016 'International Tables Vol C Tables 4.2.6.8 and 6.1.1.4'
H H 0.0000 0.0000 'International Tables Vol C Tables 4.2.6.8 and 6.1.1.4'
Cu Cu 0.3201 1.2651 'International Tables Vol C Tables 4.2.6.8 and 6.1.1.4'
N N 0.0061 0.0033 'International Tables Vol C Tables 4.2.6.8 and 6.1.1.4'
O O 0.0106 0.0060 'International Tables Vol C Tables 4.2.6.8 and 6.1.1.4'

loop_
_geom_angle_atom_site_label_1
_geom_angle_atom_site_label_2
_geom_angle_atom_site_label_3
_geom_angle
_geom_angle_site_symmetry_1
_geom_angle_site_symmetry_3
_geom_angle_publ_flag
O3 N4 O5 122.8(6) . . ?
O3 N4 O4 119.7(6) . . ?
O5 N4 O4 117.3(6) . . ?
O1 Cu O2 86.47(14) . . ?
O1 Cu N1 94.63(15) . . ?
O2 Cu N1 172.49(15) . . ?
O1 Cu N2 175.05(16) . . ?
O2 Cu N2 96.63(15) . . ?
N1 Cu N2 81.79(16) . . ?
O1 Cu O3 97.49(14) . . ?
O2 Cu O3 107.45(16) . . ?
N1 Cu O3 79.80(16) . . ?
N2 Cu O3 85.28(15) . . ?
C5 O1 Cu 109.2(3) . . ?
C1 O2 Cu 109.6(3) . . ?
N4 O3 Cu 126.4(4) . . ?
C8 N1 C12 119.2(4) . . ?
C8 N1 Cu 125.9(3) . . ?
C12 N1 Cu 114.8(3) . . ?
C17 N2 C13 118.5(4) . . ?
C17 N2 Cu 126.3(3) . . ?
C13 N2 Cu 115.0(3) . . ?
C3 N3 C4 120.6(4) . . ?
C3 N3 C7 119.3(4) . . ?
C4 N3 C7 120.1(4) . . ?
O2 C1 C2 125.1(5) . . ?
O2 C1 C5 117.8(4) . . ?
C2 C1 C5 117.2(5) . . ?
C3 C2 C1 120.0(5) . . ?
C3 C2 H1 120.0 . . ?
C1 C2 H1 120.0 . . ?
N3 C3 C2 122.3(5) . . ?
N3 C3 H2 118.8 . . ?
C2 C3 H2 118.8 . . ?
N3 C4 C5 119.1(4) . . ?
N3 C4 C6 119.2(4) . . ?
C5 C4 C6 121.7(5) . . ?
O1 C5 C4 122.3(4) . . ?
O1 C5 C1 117.0(4) . . ?
C4 C5 C1 120.7(4) . . ?
C4 C6 H6 109.5 . . ?
C4 C6 H7 109.5 . . ?
H6 C6 H7 109.5 . . ?
C4 C6 H8 109.5 . . ?
H6 C6 H8 109.5 . . ?
H7 C6 H8 109.5 . . ?
N3 C7 H3 109.5 . . ?
N3 C7 H4 109.5 . . ?
H3 C7 H4 109.5 . . ?
N3 C7 H5 109.5 . . ?
H3 C7 H5 109.5 . . ?
H4 C7 H5 109.5 . . ?
N1 C8 C9 121.8(5) . . ?
N1 C8 H9 119.1 . . ?
C9 C8 H9 119.1 . . ?
C8 C9 C10 119.3(5) . . ?
C8 C9 H10 120.4 . . ?
C10 C9 H10 120.4 . . ?
C11 C10 C9 119.6(5) . . ?
C11 C10 H11 120.2 . . ?
C9 C10 H11 120.2 . . ?
C10 C11 C12 118.9(5) . . ?
C10 C11 H12 120.6 . . ?
C12 C11 H12 120.6 . . ?
N1 C12 C11 121.2(5) . . ?
N1 C12 C13 114.3(4) . . ?
C11 C12 C13 124.5(5) . . ?
N2 C13 C14 121.3(5) . . ?
N2 C13 C12 113.6(4) . . ?
C14 C13 C12 125.1(5) . . ?
C15 C14 C13 119.2(5) . . ?
C15 C14 H13 120.4 . . ?
C13 C14 H13 120.4 . . ?
C16 C15 C14 120.0(5) . . ?
C16 C15 H14 120.0 . . ?
C14 C15 H14 120.0 . . ?
C15 C16 C17 118.4(5) . . ?
C15 C16 H15 120.8 . . ?
C17 C16 H15 120.8 . . ?
N2 C17 C16 122.6(5) . . ?
N2 C17 H16 118.7 . . ?
C16 C17 H16 118.7 . . ?

loop_
_geom_bond_atom_site_label_1
_geom_bond_atom_site_label_2
_geom_bond_distance
_geom_bond_site_symmetry_2
_geom_bond_publ_flag
O4 N4 1.241(6) . ?
N4 O3 1.221(6) . ?
N4 O5 1.232(6) . ?
Cu O1 1.914(3) . ?
Cu O2 1.935(3) . ?
Cu N1 1.973(4) . ?
Cu N2 1.977(4) . ?
Cu O3 2.490(4) . ?
O1 C5 1.337(5) . ?
O2 C1 1.298(6) . ?
N1 C8 1.343(6) . ?
N1 C12 1.360(6) . ?
N2 C17 1.346(6) . ?
N2 C13 1.360(6) . ?
N3 C3 1.348(6) . ?
N3 C4 1.375(6) . ?
N3 C7 1.482(6) . ?
C1 C2 1.404(7) . ?
C1 C5 1.425(6) . ?
C2 C3 1.357(7) . ?
C2 H1 0.9300 . ?
C3 H2 0.9300 . ?
C4 C5 1.384(7) . ?
C4 C6 1.494(7) . ?
C6 H6 0.9600 . ?
C6 H7 0.9600 . ?
C6 H8 0.9600 . ?
C7 H3 0.9600 . ?
C7 H4 0.9600 . ?
C7 H5 0.9600 . ?
C8 C9 1.379(7) . ?
C8 H9 0.9300 . ?
C9 C10 1.378(8) . ?
C9 H10 0.9300 . ?
C10 C11 1.379(7) . ?
C10 H11 0.9300 . ?
C11 C12 1.392(7) . ?
C11 H12 0.9300 . ?
C12 C13 1.482(7) . ?
C13 C14 1.382(7) . ?
C14 C15 1.379(7) . ?
C14 H13 0.9300 . ?
C15 C16 1.374(8) . ?
C15 H14 0.9300 . ?
C16 C17 1.380(7) . ?
C16 H15 0.9300 . ?
C17 H16 0.9300 . ?

loop_
_geom_hbond_atom_site_label_D
_geom_hbond_atom_site_label_H
_geom_hbond_atom_site_label_A
_geom_hbond_distance_DH
_geom_hbond_distance_HA
_geom_hbond_distance_DA
_geom_hbond_angle_DHA
_geom_hbond_site_symmetry_A
C17 H16 O2 0.93 2.61 3.116(6) 114.7 .
C11 H12 O1 0.93 2.60 3.436(6) 150.0 2_545
C8 H9 O1 0.93 2.52 3.029(6) 114.4 .
C8 H9 O4 0.93 2.52 3.294(7) 140.3 1_455
C7 H5 O5 0.96 2.54 3.466(7) 163.0 4_475
C7 H4 O5 0.96 2.55 3.508(8) 173.5 2
C3 H2 O3 0.93 2.56 3.313(7) 138.5 4_575

loop_
_geom_torsion_atom_site_label_1
_geom_torsion_atom_site_label_2
_geom_torsion_atom_site_label_3
_geom_torsion_atom_site_label_4
_geom_torsion
_geom_torsion_site_symmetry_1
_geom_torsion_site_symmetry_2
_geom_torsion_site_symmetry_3
_geom_torsion_site_symmetry_4
_geom_torsion_publ_flag
O5 N4 O3 Cu -150.3(5) . . . . ?
O4 N4 O3 Cu 35.0(8) . . . . ?
Cu O2 C1 C2 177.9(4) . . . . ?
Cu O2 C1 C5 -1.7(5) . . . . ?
O2 C1 C2 C3 178.0(5) . . . . ?
C5 C1 C2 C3 -2.4(7) . . . . ?
C4 N3 C3 C2 0.3(7) . . . . ?
C7 N3 C3 C2 -178.8(5) . . . . ?
C1 C2 C3 N3 1.6(8) . . . . ?
C3 N3 C4 C5 -1.2(7) . . . . ?
C7 N3 C4 C5 177.9(4) . . . . ?
C3 N3 C4 C6 179.9(4) . . . . ?
C7 N3 C4 C6 -0.9(7) . . . . ?
Cu O1 C5 C4 180.0(4) . . . . ?
Cu O1 C5 C1 -0.4(5) . . . . ?
N3 C4 C5 O1 180.0(4) . . . . ?
C6 C4 C5 O1 -1.2(7) . . . . ?
N3 C4 C5 C1 0.3(7) . . . . ?
C6 C4 C5 C1 179.1(4) . . . . ?
O2 C1 C5 O1 1.5(6) . . . . ?
C2 C1 C5 O1 -178.2(4) . . . . ?
O2 C1 C5 C4 -178.9(4) . . . . ?
C2 C1 C5 C4 1.5(7) . . . . ?
C12 N1 C8 C9 0.5(7) . . . . ?
Cu N1 C8 C9 -176.0(4) . . . . ?
N1 C8 C9 C10 -0.7(8) . . . . ?
C8 C9 C10 C11 0.8(8) . . . . ?
C9 C10 C11 C12 -0.8(8) . . . . ?
C8 N1 C12 C11 -0.4(7) . . . . ?
Cu N1 C12 C11 176.4(4) . . . . ?
C8 N1 C12 C13 179.8(4) . . . . ?
Cu N1 C12 C13 -3.3(5) . . . . ?
C10 C11 C12 N1 0.6(7) . . . . ?
C10 C11 C12 C13 -179.6(4) . . . . ?
C17 N2 C13 C14 0.6(7) . . . . ?
Cu N2 C13 C14 -173.9(4) . . . . ?
C17 N2 C13 C12 -178.6(4) . . . . ?
Cu N2 C13 C12 6.9(5) . . . . ?
N1 C12 C13 N2 -2.4(6) . . . . ?
C11 C12 C13 N2 177.9(4) . . . . ?
N1 C12 C13 C14 178.6(4) . . . . ?
C11 C12 C13 C14 -1.2(7) . . . . ?
N2 C13 C14 C15 -1.0(7) . . . . ?
C12 C13 C14 C15 178.1(5) . . . . ?
C13 C14 C15 C16 0.3(8) . . . . ?
C14 C15 C16 C17 0.6(8) . . . . ?
C13 N2 C17 C16 0.5(7) . . . . ?
Cu N2 C17 C16 174.3(4) . . . . ?
C15 C16 C17 N2 -1.1(8) . . . . ?
